data_7134792
loop_
_publ_author_name
'Griffiths, Kieran'
'Cook, Chris'
'Seymour, Valerie R.'
'Bragg, Ryan J.'
'Halcovitch, Nathan R.'
'Griffin, John M.'

_publ_section_title
;
 Chemical lithiation reveals the structures of conjugated tetralithium
 dicarboxylates.
;
_journal_issue 64
_journal_name_full 'Chemical communications (Cambridge, England)'
_journal_page_first 11991
_journal_page_last 11994
_journal_paper_doi 10.1039/d5cc03043a
_journal_volume 61
_journal_year 2025
_chemical_formula_moiety 'C6 H3 Li O2'
_chemical_formula_sum 'C6 H3 Li O2'
_chemical_formula_weight 114.02
_space_group_crystal_system monoclinic
_space_group_IT_number 14
_space_group_name_Hall '-P 2ybc'
_space_group_name_H-M_alt 'P 1 21/c 1'
_atom_sites_solution_hydrogens geom
_atom_sites_solution_primary dual
_audit_creation_date 2025-05-13
_audit_creation_method
;
Olex2 1.5
(compiled 2022.04.07 svn.rca3783a0 for OlexSys, GUI svn.r6498)
;
_audit_update_record
;
2025-05-13 deposited with the CCDC.	2025-06-30 downloaded from the CCDC.
;
_cell_angle_alpha 90
_cell_angle_beta 98.7210(10)
_cell_angle_gamma 90
_cell_formula_units_Z 4
_cell_length_a 10.2674(2)
_cell_length_b 5.33790(10)
_cell_length_c 8.62550(10)
_cell_measurement_reflns_used 5399
_cell_measurement_temperature 291.5(3)
_cell_measurement_theta_max 75.7930
_cell_measurement_theta_min 4.3210
_cell_volume 467.267(14)
_computing_cell_refinement 'CrysAlisPro 1.171.42.102a (Rigaku OD, 2023)'
_computing_data_collection 'CrysAlisPro 1.171.42.102a (Rigaku OD, 2023)'
_computing_data_reduction 'CrysAlisPro 1.171.42.102a (Rigaku OD, 2023)'
_computing_molecular_graphics 'Olex2 1.5 (Dolomanov et al., 2009)'
_computing_publication_material 'Olex2 1.5 (Dolomanov et al., 2009)'
_computing_structure_refinement 'SHELXL 2018/3 (Sheldrick, 2015)'
_computing_structure_solution 'SHELXT 2018/2 (Sheldrick, 2018)'
_diffrn_ambient_environment air
_diffrn_ambient_temperature 291.5(3)
_diffrn_detector 'CCD plate'
_diffrn_detector_area_resol_mean 5.2282
_diffrn_detector_type AtlasS2
_diffrn_measured_fraction_theta_full 1.000
_diffrn_measured_fraction_theta_max 0.996
_diffrn_measurement_details
;
List of Runs (angles in degrees, time in seconds):

  # Type    Start    End  Width  t~exp~   \w     \q     \k     \f   Frames
#--------------------------------------------------------------------------
  1  \w    -66.00  33.00   1.00    1.00    --  -41.43  37.00  90.00   99
  2  \w   -116.00 -17.00   1.00    1.00    --  -41.43 -37.00  90.00   99
  3  \w    -66.00  33.00   1.00    1.00    --  -41.43  37.00   0.00   99
  4  \w    103.00 178.00   1.00    1.41    --  112.00  77.00  30.00   75
  5  \w     39.00 109.00   1.00    1.41    --  112.00-111.00  60.00   70
  6  \w     39.00 138.00   1.00    1.41    --  112.00 -45.00-120.00   99
  7  \w     59.00 178.00   1.00    1.41    --  112.00  15.00 -90.00  119
  8  \w     39.00 109.00   1.00    1.41    --  112.00-111.00   0.00   70
  9  \w     39.00 109.00   1.00    1.41    --  112.00-111.00 120.00   70
 10  \w    104.00 178.00   1.00    1.41    --  112.00 111.00 120.00   74
 11  \w     36.00 145.00   1.00    1.41    --  112.00 -77.00 120.00  109
 12  \w    -86.00  -6.00   1.00    1.00    --  -41.43 125.00 150.00   80
 13  \w   -114.00 -13.00   1.00    1.00    --  -41.43 -57.00-120.00  101
 14  \w   -116.00 -17.00   1.00    1.00    --  -41.43 -37.00 -30.00   99
 15  \w     83.00 178.00   1.00    1.41    --  112.00  61.00 -60.00   95
 16  \w     84.00 178.00   1.00    1.41    --  112.00  30.00 120.00   94
 17  \w     83.00 178.00   1.00    1.41    --  112.00  61.00-180.00   95
 18  \w     83.00 178.00   1.00    1.41    --  112.00  61.00-120.00   95
 19  \w     86.00 178.00   1.00    1.41    --  112.00  45.00  60.00   92
 20  \w     84.00 178.00   1.00    1.41    --  112.00  30.00   7.00   94
 21  \w   -114.00 -13.00   1.00    1.00    --  -41.43 -57.00 -60.00  101
 22  \w   -114.00 -13.00   1.00    1.00    --  -41.43 -57.00-180.00  101
 23  \w   -114.00 -13.00   1.00    1.00    --  -41.43 -57.00  60.00  101
 24  \w     83.00 178.00   1.00    1.41    --  112.00  61.00 -90.00   95
 25  \w     86.00 178.00   1.00    1.41    --  112.00  45.00 150.00   92
 26  \w     86.00 178.00   1.00    1.41    --  112.00  45.00  30.00   92
 27  \w     83.00 178.00   1.00    1.41    --  112.00  61.00-150.00   95
 28  \w     39.00 109.00   1.00    1.41    --  112.00-111.00-150.00   70
 29  \w     29.00 107.00   1.00    1.41    --  112.00 -94.00-120.00   78
 30  \w   -114.00 -13.00   1.00    1.00    --  -41.43 -57.00  90.00  101
 31  \w   -114.00 -13.00   1.00    1.00    --  -41.43 -57.00   0.00  101
 32  \w     27.00  95.00   1.00    1.00    --   41.43-125.00 -60.00   68
 33  \w     83.00 108.00   1.00    1.41    --  112.00  61.00 120.00   25
 34  \w     83.00 178.00   1.00    1.41    --  112.00  61.00  60.00   95
;
_diffrn_measurement_device 'four-circle diffractometer'
_diffrn_measurement_device_type 'SuperNova, Dual, Cu at home/near, AtlasS2'
_diffrn_measurement_method '\w scans'
_diffrn_orient_matrix_type 'CrysAlisPro convention (1999,Acta A55,543-557)'
_diffrn_orient_matrix_UB_11 -0.1445709000
_diffrn_orient_matrix_UB_12 0.0265898000
_diffrn_orient_matrix_UB_13 0.0258482000
_diffrn_orient_matrix_UB_21 -0.0460364000
_diffrn_orient_matrix_UB_22 -0.1078755000
_diffrn_orient_matrix_UB_23 -0.1648019000
_diffrn_orient_matrix_UB_31 0.0043612000
_diffrn_orient_matrix_UB_32 -0.2664510000
_diffrn_orient_matrix_UB_33 0.0693367000
_diffrn_radiation_monochromator mirror
_diffrn_radiation_probe x-ray
_diffrn_radiation_type 'Cu K\a'
_diffrn_radiation_wavelength 1.54184
_diffrn_reflns_av_R_equivalents 0.0272
_diffrn_reflns_av_unetI/netI 0.0123
_diffrn_reflns_Laue_measured_fraction_full 1.000
_diffrn_reflns_Laue_measured_fraction_max 0.996
_diffrn_reflns_limit_h_max 12
_diffrn_reflns_limit_h_min -12
_diffrn_reflns_limit_k_max 6
_diffrn_reflns_limit_k_min -6
_diffrn_reflns_limit_l_max 10
_diffrn_reflns_limit_l_min -10
_diffrn_reflns_number 7966
_diffrn_reflns_point_group_measured_fraction_full 1.000
_diffrn_reflns_point_group_measured_fraction_max 0.996
_diffrn_reflns_theta_full 67.684
_diffrn_reflns_theta_max 76.461
_diffrn_reflns_theta_min 4.357
_diffrn_source 'micro-focus sealed X-ray tube'
_diffrn_source_type 'SuperNova (Cu) X-ray Source'
_exptl_absorpt_coefficient_mu 0.989
_exptl_absorpt_correction_T_max 1.00000
_exptl_absorpt_correction_T_min 0.68793
_exptl_absorpt_correction_type multi-scan
_exptl_absorpt_process_details
;
CrysAlisPro 1.171.42.102a (Rigaku Oxford Diffraction, 2023)
Empirical absorption correction using spherical harmonics,
implemented in SCALE3 ABSPACK scaling algorithm.
;
_exptl_crystal_colour colourless
_exptl_crystal_colour_primary colourless
_exptl_crystal_density_diffrn 1.621
_exptl_crystal_description block
_exptl_crystal_F_000 232
_exptl_crystal_preparation oil
_exptl_crystal_recrystallization_method 'water / acetone vapour diffusion'
_exptl_crystal_size_max 0.2
_exptl_crystal_size_mid 0.2
_exptl_crystal_size_min 0.2
_refine_diff_density_max 0.243
_refine_diff_density_min -0.203
_refine_diff_density_rms 0.044
_refine_ls_extinction_method none
_refine_ls_goodness_of_fit_ref 1.076
_refine_ls_hydrogen_treatment constr
_refine_ls_matrix_type full
_refine_ls_number_parameters 82
_refine_ls_number_reflns 978
_refine_ls_number_restraints 0
_refine_ls_restrained_S_all 1.076
_refine_ls_R_factor_all 0.0321
_refine_ls_R_factor_gt 0.0311
_refine_ls_shift/su_max 0.001
_refine_ls_shift/su_mean 0.000
_refine_ls_structure_factor_coef Fsqd
_refine_ls_weighting_details 'w=1/[\s^2^(Fo^2^)+(0.0483P)^2^+0.1469P] where P=(Fo^2^+2Fc^2^)/3'
_refine_ls_weighting_scheme calc
_refine_ls_wR_factor_gt 0.0855
_refine_ls_wR_factor_ref 0.0867
_reflns_Friedel_coverage 0.000
_reflns_number_gt 936
_reflns_number_total 978
_reflns_threshold_expression 'I > 2\s(I)'
_cod_data_source_file d5cc03043a2.cif
_cod_data_source_block jg201_auto
_cod_depositor_comments 'Adding full bibliography for 7134789--7134792.cif.'
_cod_database_code 7134792
_shelx_shelxl_version_number 2018/3
_chemical_oxdiff_formula 'C H O Li'
_chemical_oxdiff_usercomment LiNDC
_shelx_space_group_comment
;
The symmetry employed for this shelxl refinement is uniquely defined
by the following loop, which should always be used as a source of
symmetry information in preference to the above space-group names.
They are only intended as comments.
;
_olex2_refinement_description
;
1. Fixed Uiso
 At 1.2 times of:
  All C(H) groups
2.a Aromatic/amide H refined with riding coordinates:
 C3(H3), C6(H6), C5(H5)
;
_olex2_exptl_crystal_mounting_method 'mitegen loop'
_olex2_submission_special_instructions 'No special instructions were received'
_oxdiff_exptl_absorpt_empirical_details
;
Empirical correction (ABSPACK) includes:
- Absorption correction using spherical harmonics
- Frame scaling
;
_oxdiff_exptl_absorpt_empirical_full_max 1.517
_oxdiff_exptl_absorpt_empirical_full_min 0.538

loop_
_space_group_symop_operation_xyz
'x, y, z'
'-x, y+1/2, -z+1/2'
'-x, -y, -z'
'x, -y-1/2, z-1/2'

loop_
_atom_site_label
_atom_site_type_symbol
_atom_site_fract_x
_atom_site_fract_y
_atom_site_fract_z
_atom_site_U_iso_or_equiv
_atom_site_adp_type
_atom_site_occupancy
_atom_site_site_symmetry_order
_atom_site_calc_flag
_atom_site_refinement_flags_posn
_atom_site_refinement_flags_adp
_atom_site_refinement_flags_occupancy
_atom_site_disorder_assembly
_atom_site_disorder_group
O2 O 0.90099(7) 0.17337(15) 0.43514(9) 0.0236(2) Uani 1 1 d . . . . .
O1 O 0.92248(7) 0.53187(15) 0.30907(9) 0.0240(2) Uani 1 1 d . . . . .
C4 C 0.52822(10) 0.38752(19) 0.53343(11) 0.0185(3) Uani 1 1 d . . . . .
C1 C 0.86078(10) 0.3870(2) 0.38824(12) 0.0185(2) Uani 1 1 d . . . . .
C2 C 0.72805(10) 0.4716(2) 0.42316(12) 0.0192(3) Uani 1 1 d . . . . .
C3 C 0.65781(10) 0.3219(2) 0.51033(12) 0.0197(2) Uani 1 1 d . . . . .
H3 H 0.695773 0.175504 0.554848 0.024 Uiso 1 1 calc R U . . .
C6 C 0.32835(10) 0.3020(2) 0.64183(13) 0.0214(3) Uani 1 1 d . . . . .
H6 H 0.280456 0.199339 0.699599 0.026 Uiso 1 1 calc R U . . .
C5 C 0.45272(10) 0.2337(2) 0.62010(12) 0.0209(3) Uani 1 1 d . . . . .
H5 H 0.488249 0.084176 0.662795 0.025 Uiso 1 1 calc R U . . .
Li1 Li 1.01162(19) 0.3845(4) 0.1453(2) 0.0258(4) Uani 1 1 d . . . . .

loop_
_atom_site_aniso_label
_atom_site_aniso_U_11
_atom_site_aniso_U_22
_atom_site_aniso_U_33
_atom_site_aniso_U_23
_atom_site_aniso_U_13
_atom_site_aniso_U_12
O2 0.0246(4) 0.0175(4) 0.0308(4) 0.0023(3) 0.0108(3) 0.0054(3)
O1 0.0257(4) 0.0193(4) 0.0301(4) 0.0011(3) 0.0147(3) -0.0002(3)
C4 0.0218(5) 0.0143(5) 0.0204(5) -0.0012(4) 0.0068(4) 0.0007(4)
C1 0.0200(5) 0.0163(5) 0.0203(5) -0.0027(4) 0.0068(4) -0.0001(4)
C2 0.0197(5) 0.0167(5) 0.0225(5) -0.0022(4) 0.0071(4) 0.0010(4)
C3 0.0222(5) 0.0146(5) 0.0235(5) 0.0004(4) 0.0068(4) 0.0024(4)
C6 0.0231(5) 0.0167(5) 0.0264(5) 0.0017(4) 0.0100(4) -0.0013(4)
C5 0.0243(5) 0.0143(5) 0.0253(5) 0.0028(4) 0.0080(4) 0.0024(4)
Li1 0.0286(9) 0.0198(9) 0.0314(9) -0.0014(7) 0.0131(8) -0.0028(7)

loop_
_atom_type_symbol
_atom_type_description
_atom_type_scat_dispersion_real
_atom_type_scat_dispersion_imag
_atom_type_scat_source
C C 0.0181 0.0091 'International Tables Vol C Tables 4.2.6.8 and 6.1.1.4'
H H 0.0000 0.0000 'International Tables Vol C Tables 4.2.6.8 and 6.1.1.4'
Li Li 0.0008 0.0003 'International Tables Vol C Tables 4.2.6.8 and 6.1.1.4'
O O 0.0492 0.0322 'International Tables Vol C Tables 4.2.6.8 and 6.1.1.4'

loop_
_geom_angle_atom_site_label_1
_geom_angle_atom_site_label_2
_geom_angle_atom_site_label_3
_geom_angle
_geom_angle_site_symmetry_1
_geom_angle_site_symmetry_3
_geom_angle_publ_flag
C1 O2 Li1 138.03(9) . 2_745 ?
C1 O2 Li1 122.80(9) . 4_566 ?
Li1 O2 Li1 88.39(9) 2_745 4_566 ?
C1 O1 Li1 118.08(9) . . ?
C1 O1 Li1 130.24(8) . 2_755 ?
Li1 O1 Li1 109.60(6) . 2_755 ?
C4 C4 C3 119.09(12) 3_666 . ?
C4 C4 C5 118.87(11) 3_666 . ?
C5 C4 C3 122.04(10) . . ?
O2 C1 O1 124.15(9) . . ?
O2 C1 C2 117.99(9) . . ?
O2 C1 Li1 92.56(7) . . ?
O1 C1 C2 117.81(9) . . ?
O1 C1 Li1 38.35(6) . . ?
C2 C1 Li1 140.61(8) . . ?
C3 C2 C1 120.01(10) . . ?
C3 C2 C6 119.66(9) . 3_666 ?
C6 C2 C1 120.21(9) 3_666 . ?
C4 C3 H3 119.5 . . ?
C2 C3 C4 120.97(10) . . ?
C2 C3 H3 119.5 . . ?
C2 C6 H6 119.8 3_666 . ?
C5 C6 C2 120.45(10) . 3_666 ?
C5 C6 H6 119.8 . . ?
C4 C5 H5 119.5 . . ?
C6 C5 C4 120.94(10) . . ?
C6 C5 H5 119.5 . . ?
O2 Li1 O2 91.61(9) 2_755 4_565 ?
O2 Li1 O1 99.18(9) 4_565 2_745 ?
O2 Li1 O1 130.08(10) 2_755 2_745 ?
O2 Li1 C1 126.69(9) 2_755 . ?
O2 Li1 C1 112.08(8) 4_565 . ?
O2 Li1 Li1 46.52(6) 2_755 3_765 ?
O2 Li1 Li1 123.20(10) 4_565 2_755 ?
O2 Li1 Li1 156.50(13) 2_755 2_745 ?
O2 Li1 Li1 68.13(4) 2_755 2_755 ?
O2 Li1 Li1 107.20(8) 4_565 2_745 ?
O2 Li1 Li1 45.09(6) 4_565 3_765 ?
O1 Li1 O2 116.70(10) . 4_565 ?
O1 Li1 O2 103.15(9) . 2_755 ?
O1 Li1 O1 114.39(10) . 2_745 ?
O1 Li1 C1 23.57(4) . . ?
O1 Li1 C1 93.77(7) 2_745 . ?
O1 Li1 Li1 35.78(6) . 2_755 ?
O1 Li1 Li1 135.03(12) 2_745 2_755 ?
O1 Li1 Li1 124.88(12) 2_745 3_765 ?
O1 Li1 Li1 81.23(10) . 2_745 ?
O1 Li1 Li1 119.17(12) . 3_765 ?
O1 Li1 Li1 34.61(3) 2_745 2_745 ?
C1 Li1 Li1 58.84(7) . 2_755 ?
C1 Li1 Li1 59.37(7) . 2_745 ?
Li1 Li1 C1 134.12(12) 3_765 . ?
Li1 Li1 Li1 149.81(12) 3_765 2_745 ?
Li1 Li1 Li1 97.68(8) 3_765 2_755 ?
Li1 Li1 Li1 110.32(11) 2_745 2_755 ?

loop_
_geom_bond_atom_site_label_1
_geom_bond_atom_site_label_2
_geom_bond_distance
_geom_bond_site_symmetry_2
_geom_bond_publ_flag
O2 C1 1.2583(13) . ?
O2 Li1 1.963(2) 2_745 ?
O2 Li1 2.012(2) 4_566 ?
O1 C1 1.2638(13) . ?
O1 Li1 1.961(2) . ?
O1 Li1 2.018(2) 2_755 ?
C4 C4 1.417(2) 3_666 ?
C4 C3 1.4189(14) . ?
C4 C5 1.4177(14) . ?
C1 C2 1.5087(14) . ?
C1 Li1 2.788(2) . ?
C2 C3 1.3740(14) . ?
C2 C6 1.4184(15) 3_666 ?
C3 H3 0.9300 . ?
C6 H6 0.9300 . ?
C6 C5 1.3680(14) . ?
C5 H5 0.9300 . ?
Li1 Li1 2.771(4) 3_765 ?
Li1 Li1 3.252(2) 2_755 ?
Li1 Li1 3.252(2) 2_745 ?

loop_
_geom_torsion_atom_site_label_1
_geom_torsion_atom_site_label_2
_geom_torsion_atom_site_label_3
_geom_torsion_atom_site_label_4
_geom_torsion
_geom_torsion_site_symmetry_1
_geom_torsion_site_symmetry_2
_geom_torsion_site_symmetry_3
_geom_torsion_site_symmetry_4
_geom_torsion_publ_flag
O2 C1 C2 C3 3.10(15) . . . . ?
O2 C1 C2 C6 -172.97(9) . . . 3_666 ?
O1 C1 C2 C3 -179.25(9) . . . . ?
O1 C1 C2 C6 4.68(15) . . . 3_666 ?
C4 C4 C3 C2 -0.71(18) 3_666 . . . ?
C4 C4 C5 C6 -1.18(18) 3_666 . . . ?
C1 C2 C3 C4 -174.61(9) . . . . ?
C2 C6 C5 C4 0.42(17) 3_666 . . . ?
C3 C4 C5 C6 179.46(10) . . . . ?
C6 C2 C3 C4 1.48(16) 3_666 . . . ?
C5 C4 C3 C2 178.66(10) . . . . ?
Li1 O2 C1 O1 91.31(13) 4_566 . . . ?
Li1 O2 C1 O1 -40.49(18) 2_745 . . . ?
Li1 O2 C1 C2 -91.21(12) 4_566 . . . ?
Li1 O2 C1 C2 137.00(12) 2_745 . . . ?
Li1 O2 C1 Li1 114.64(10) 4_566 . . . ?
Li1 O2 C1 Li1 -17.15(16) 2_745 . . . ?
Li1 O1 C1 O2 -122.08(12) 2_755 . . . ?
Li1 O1 C1 O2 39.63(15) . . . . ?
Li1 O1 C1 C2 -137.87(10) . . . . ?
Li1 O1 C1 C2 60.43(15) 2_755 . . . ?
Li1 O1 C1 Li1 -161.71(13) 2_755 . . . ?
Li1 C1 C2 C3 139.75(11) . . . . ?
Li1 C1 C2 C6 -36.32(18) . . . 3_666 ?
